data_4101483
loop_
_publ_author_name
'Sui-Seng, Christine'
'Enright, Gary D'
'Zargarian, Davit'

_publ_section_title
;
 New palladium(II)-(eta(3/5)- or eta1-indenyl) and
 dipalladium(I)-(mu,eta3-indenyl) complexes.
;
_journal_issue 19
_journal_name_full 'Journal of the American Chemical Society'
_journal_page_first 6508
_journal_page_last 6519
_journal_paper_doi 10.1021/ja060747a
_journal_volume 128
_journal_year 2006
_chemical_compound_source 'Synthesized by the authors. See text'
_chemical_formula_sum 'C19 H17 Cl N2 Pd'
_chemical_formula_weight 415.20
_chemical_name_systematic
; 
 ? 
;
_space_group_IT_number 61
_symmetry_cell_setting orthorhombic
_symmetry_space_group_name_Hall '-P 2ac 2ab'
_symmetry_space_group_name_H-M 'P b c a'
_atom_sites_solution_hydrogens geom
_atom_sites_solution_primary direct
_atom_sites_solution_secondary difmap
_audit_creation_method SHELXL-97
_cell_angle_alpha 90.00
_cell_angle_beta 90.00
_cell_angle_gamma 90.00
_cell_formula_units_Z 8
_cell_length_a 13.2654(2)
_cell_length_b 13.3187(2)
_cell_length_c 19.3102(4)
_cell_measurement_reflns_used 5944
_cell_measurement_temperature 125(2)
_cell_measurement_theta_max 72.76
_cell_measurement_theta_min 3.32
_cell_volume 3411.69(10)
_computing_cell_refinement 'SMART (Bruker, 1999)'
_computing_data_collection 'SMART (Bruker, 1999)'
_computing_data_reduction 'SAINT (Bruker, 1999)'
_computing_molecular_graphics 'SHELXTL (Bruker, 1997)'
_computing_publication_material 'UdMX (local program)'
_computing_structure_refinement 'SHELXL97 (Sheldrick, 1997)'
_computing_structure_solution 'SHELXS97 (Sheldrick, 1997)'
_diffrn_ambient_temperature 125(2)
_diffrn_detector_area_resol_mean 5.5
_diffrn_measured_fraction_theta_full 0.994
_diffrn_measured_fraction_theta_max 0.995
_diffrn_measurement_device_type 'Bruker Smart 2000'
_diffrn_measurement_method \w
_diffrn_radiation_monochromator graphite
_diffrn_radiation_source 'Sealed Tube'
_diffrn_radiation_type CuK\a
_diffrn_radiation_wavelength 1.54178
_diffrn_reflns_av_R_equivalents 0.046
_diffrn_reflns_av_sigmaI/netI 0.0425
_diffrn_reflns_limit_h_max 15
_diffrn_reflns_limit_h_min -16
_diffrn_reflns_limit_k_max 16
_diffrn_reflns_limit_k_min -15
_diffrn_reflns_limit_l_max 23
_diffrn_reflns_limit_l_min -23
_diffrn_reflns_number 27871
_diffrn_reflns_theta_full 72.92
_diffrn_reflns_theta_max 72.92
_diffrn_reflns_theta_min 4.58
_diffrn_standards_decay_% -0.23
_diffrn_standards_number 259
_exptl_absorpt_coefficient_mu 10.201
_exptl_absorpt_correction_T_max 0.144
_exptl_absorpt_correction_T_min 0.064
_exptl_absorpt_correction_type multi-scan
_exptl_absorpt_process_details 'Sadabs (Sheldrick,1996)'
_exptl_crystal_colour yellow
_exptl_crystal_density_diffrn 1.617
_exptl_crystal_density_method 'not measured'
_exptl_crystal_description plate
_exptl_crystal_F_000 1664
_exptl_crystal_size_max 0.38
_exptl_crystal_size_mid 0.28
_exptl_crystal_size_min 0.19
_refine_diff_density_max 0.772
_refine_diff_density_min -0.737
_refine_diff_density_rms 0.092
_refine_ls_extinction_method none
_refine_ls_goodness_of_fit_ref 0.982
_refine_ls_hydrogen_treatment constr
_refine_ls_matrix_type full
_refine_ls_number_parameters 300
_refine_ls_number_reflns 3389
_refine_ls_number_restraints 24
_refine_ls_restrained_S_all 0.994
_refine_ls_R_factor_all 0.0622
_refine_ls_R_factor_gt 0.0471
_refine_ls_shift/su_max 0.001
_refine_ls_shift/su_mean 0.000
_refine_ls_structure_factor_coef Fsqd
_refine_ls_weighting_details 'calc w=1/[\s^2^(Fo^2^)+(0.0873P)^2^+0.0000P] where P=(Fo^2^+2Fc^2^)/3'
_refine_ls_weighting_scheme calc
_refine_ls_wR_factor_gt 0.1280
_refine_ls_wR_factor_ref 0.1362
_reflns_number_gt 2422
_reflns_number_total 3389
_reflns_threshold_expression I>2\s(I)
_cod_data_source_file ja060747asi20060207_072809.cif
_cod_data_source_block suse26
_cod_depositor_comments
;
The following automatic conversions were performed:
'_symmetry_cell_setting' value 'Orthorhombic' changed to 'orthorhombic'
according to '/home/saulius/struct/CIF-dictionaries/cif_core.dic'
dictionary named 'cif_core.dic' version 2.4.1 from
2010-06-29.

'_geom_bond_publ_flag' value 'Y' changed to 'y' according to
'/home/saulius/struct/CIF-dictionaries/cif_core.dic' dictionary named
'cif_core.dic' version 2.4.1 from 2010-06-29 (38
times).

'_geom_angle_publ_flag' value 'Y' changed to 'y' according to
'/home/saulius/struct/CIF-dictionaries/cif_core.dic' dictionary named
'cif_core.dic' version 2.4.1 from 2010-06-29 (61
time).

'_geom_torsion_publ_flag' value 'Y' changed to 'y' according to
'/home/saulius/struct/CIF-dictionaries/cif_core.dic' dictionary named
'cif_core.dic' version 2.4.1 from 2010-06-29 (96 times).

Automatic conversion script
Id: cif_fix_enum 1527 2010-12-29 10:47:43Z saulius 
;
_cod_original_sg_symbol_H-M Pbca
_cod_database_code 4101483

loop_
_symmetry_equiv_pos_as_xyz
'x, y, z'
'-x+1/2, -y, z+1/2'
'-x, y+1/2, -z+1/2'
'x+1/2, -y+1/2, -z'
'-x, -y, -z'
'x-1/2, y, -z-1/2'
'x, -y-1/2, z-1/2'
'-x-1/2, y-1/2, z'

loop_
_atom_site_label
_atom_site_type_symbol
_atom_site_fract_x
_atom_site_fract_y
_atom_site_fract_z
_atom_site_U_iso_or_equiv
_atom_site_adp_type
_atom_site_occupancy
_atom_site_symmetry_multiplicity
_atom_site_calc_flag
_atom_site_refinement_flags
_atom_site_disorder_assembly
_atom_site_disorder_group
Pd Pd 0.39159(3) 0.16846(3) 0.32174(2) 0.06557(17) Uani 1 1 d D . .
ClA Cl 0.4779(4) 0.2106(2) 0.2117(3) 0.0570(12) Uani 0.615(17) 1 d PD A 3
ClB Cl 0.5111(7) 0.1892(6) 0.2383(5) 0.063(2) Uani 0.385(17) 1 d PD A 4
N1 N 0.4538(3) 0.2894(3) 0.36945(19) 0.0566(9) Uani 1 1 d . A .
N2 N 0.3246(3) 0.0520(3) 0.2712(2) 0.0623(10) Uani 1 1 d . A .
C11 C 0.5341(4) 0.2829(4) 0.4104(3) 0.0629(12) Uani 1 1 d . . .
H11 H 0.5615 0.2185 0.4201 0.076 Uiso 1 1 calc R A .
C12 C 0.5786(4) 0.3658(4) 0.4391(2) 0.0620(11) Uani 1 1 d . A .
H12 H 0.6353 0.3590 0.4688 0.074 Uiso 1 1 calc R . .
C13 C 0.5399(3) 0.4590(4) 0.4242(2) 0.0585(11) Uani 1 1 d . . .
H13 H 0.5695 0.5175 0.4437 0.070 Uiso 1 1 calc R A .
C14 C 0.4585(3) 0.4669(4) 0.3812(2) 0.0571(10) Uani 1 1 d . A .
H14 H 0.4313 0.5307 0.3696 0.069 Uiso 1 1 calc R . .
C15 C 0.4170(3) 0.3802(4) 0.3552(2) 0.0562(10) Uani 1 1 d . . .
H15 H 0.3598 0.3852 0.3258 0.067 Uiso 1 1 calc R A .
C21 C 0.3672(3) -0.0387(4) 0.2660(2) 0.0599(11) Uani 1 1 d . . .
H21 H 0.4294 -0.0508 0.2889 0.072 Uiso 1 1 calc R A .
C22 C 0.3238(4) -0.1146(4) 0.2290(3) 0.0644(12) Uani 1 1 d . A .
H22 H 0.3555 -0.1785 0.2267 0.077 Uiso 1 1 calc R . .
C23 C 0.2347(4) -0.0986(4) 0.1951(3) 0.0687(13) Uani 1 1 d . . .
H23 H 0.2045 -0.1507 0.1687 0.082 Uiso 1 1 calc R A .
C24 C 0.1891(4) -0.0052(4) 0.1998(3) 0.0734(14) Uani 1 1 d . A .
H24 H 0.1271 0.0081 0.1770 0.088 Uiso 1 1 calc R . .
C25 C 0.2363(4) 0.0677(4) 0.2384(3) 0.0733(14) Uani 1 1 d . . .
H25 H 0.2053 0.1318 0.2421 0.088 Uiso 1 1 calc R A .
C1A C 0.3246(8) 0.1214(8) 0.4120(5) 0.083(3) Uani 0.602(7) 1 d PD A 1
H1A H 0.2739 0.0674 0.4030 0.099 Uiso 0.602(7) 1 calc PR A 1
C2A C 0.3951(7) 0.0920(8) 0.4668(6) 0.083(3) Uani 0.602(7) 1 d PD A 1
H2A H 0.4334 0.0317 0.4661 0.100 Uiso 0.602(7) 1 calc PR A 1
C3A C 0.3997(18) 0.1603(13) 0.5184(11) 0.082(9) Uani 0.602(7) 1 d PD A 1
H3A H 0.4451 0.1585 0.5564 0.099 Uiso 0.602(7) 1 calc PR A 1
C3AA C 0.3238(7) 0.2368(8) 0.5063(5) 0.065(3) Uani 0.602(7) 1 d PD A 1
C4A C 0.3039(14) 0.3172(11) 0.5459(8) 0.063(4) Uani 0.602(7) 1 d PD A 1
H4A H 0.3378 0.3302 0.5883 0.076 Uiso 0.602(7) 1 calc PR A 1
C5A C 0.2254(7) 0.3831(8) 0.5180(4) 0.072(3) Uani 0.602(7) 1 d PD A 1
H5A H 0.2084 0.4425 0.5427 0.087 Uiso 0.602(7) 1 calc PR A 1
C6A C 0.1756(7) 0.3620(11) 0.4575(6) 0.081(3) Uani 0.602(7) 1 d PD A 1
H6A H 0.1225 0.4044 0.4424 0.098 Uiso 0.602(7) 1 calc PR A 1
C7A C 0.2027(19) 0.278(2) 0.4177(14) 0.071(6) Uani 0.602(7) 1 d PD A 1
H7A H 0.1712 0.2659 0.3743 0.085 Uiso 0.602(7) 1 calc PR A 1
C7AA C 0.2763(7) 0.2124(9) 0.4425(5) 0.075(4) Uani 0.602(7) 1 d PD A 1
C1B C 0.2781(8) 0.1575(9) 0.4005(6) 0.051(3) Uani 0.398(7) 1 d PD A 2
H1B H 0.2524 0.0871 0.4048 0.061 Uiso 0.398(7) 1 calc PR A 2
C2B C 0.1952(10) 0.2282(11) 0.3843(8) 0.066(4) Uani 0.398(7) 1 d PD A 2
H2B H 0.1512 0.2211 0.3458 0.079 Uiso 0.398(7) 1 calc PR A 2
C3B C 0.190(3) 0.304(3) 0.4308(17) 0.060(7) Uani 0.398(7) 1 d PD A 2
H3B H 0.1435 0.3589 0.4296 0.072 Uiso 0.398(7) 1 calc PR A 2
C3AB C 0.2660(8) 0.2875(9) 0.4823(6) 0.062(3) Uani 0.398(7) 1 d PD A 2
C4B C 0.2831(16) 0.3434(14) 0.5400(9) 0.041(4) Uani 0.398(7) 1 d PD A 2
H4B H 0.2469 0.4032 0.5500 0.049 Uiso 0.398(7) 1 calc PR A 2
C5B C 0.3616(10) 0.3040(10) 0.5856(7) 0.068(4) Uani 0.398(7) 1 d PD A 2
H5B H 0.3798 0.3421 0.6252 0.082 Uiso 0.398(7) 1 calc PR A 2
C6B C 0.4102(10) 0.2155(11) 0.5742(6) 0.068(4) Uani 0.398(7) 1 d PD A 2
H6B H 0.4598 0.1925 0.6059 0.082 Uiso 0.398(7) 1 calc PR A 2
C7B C 0.387(2) 0.158(2) 0.5150(11) 0.075(11) Uani 0.398(7) 1 d PD A 2
H7B H 0.4185 0.0952 0.5066 0.090 Uiso 0.398(7) 1 calc PR A 2
C7AB C 0.3141(9) 0.1962(9) 0.4688(7) 0.053(3) Uani 0.398(7) 1 d PD A 2

loop_
_atom_site_aniso_label
_atom_site_aniso_U_11
_atom_site_aniso_U_22
_atom_site_aniso_U_33
_atom_site_aniso_U_23
_atom_site_aniso_U_13
_atom_site_aniso_U_12
Pd 0.0687(3) 0.0534(3) 0.0746(3) 0.00136(16) -0.00002(17) -0.01904(15)
ClA 0.0535(16) 0.0530(12) 0.064(2) -0.0057(11) -0.0016(17) -0.0046(9)
ClB 0.053(3) 0.082(3) 0.054(3) -0.014(2) 0.002(2) -0.008(2)
N1 0.053(2) 0.052(2) 0.065(2) 0.0047(17) -0.0006(17) -0.0121(16)
N2 0.069(2) 0.048(2) 0.070(2) 0.0012(17) -0.0001(19) -0.0173(18)
C11 0.062(3) 0.059(3) 0.067(3) 0.014(2) 0.001(2) -0.003(2)
C12 0.055(3) 0.079(3) 0.052(2) 0.007(2) -0.007(2) -0.005(2)
C13 0.059(3) 0.067(3) 0.050(2) -0.009(2) 0.0033(19) -0.012(2)
C14 0.058(3) 0.056(3) 0.058(2) 0.0029(19) 0.006(2) 0.002(2)
C15 0.050(2) 0.060(3) 0.059(2) 0.004(2) -0.0055(19) -0.007(2)
C21 0.057(3) 0.064(3) 0.059(3) 0.007(2) 0.009(2) -0.005(2)
C22 0.073(3) 0.056(3) 0.065(3) -0.004(2) 0.022(2) -0.001(2)
C23 0.075(3) 0.065(3) 0.066(3) -0.009(2) 0.010(2) -0.018(3)
C24 0.067(3) 0.067(3) 0.086(4) 0.008(3) -0.008(3) -0.013(3)
C25 0.072(3) 0.052(3) 0.096(4) 0.006(2) -0.006(3) -0.008(2)
C1A 0.085(8) 0.085(8) 0.077(7) 0.025(6) -0.005(6) -0.030(6)
C2A 0.090(7) 0.065(6) 0.095(7) 0.027(6) -0.012(6) 0.000(5)
C3A 0.067(10) 0.080(12) 0.100(17) 0.058(12) -0.010(8) -0.003(8)
C3AA 0.049(5) 0.088(8) 0.058(6) 0.029(5) -0.009(4) -0.017(5)
C4A 0.037(8) 0.083(11) 0.070(6) 0.036(7) -0.018(5) -0.003(6)
C5A 0.058(5) 0.096(7) 0.062(5) 0.020(5) 0.002(4) -0.016(5)
C6A 0.040(5) 0.135(12) 0.069(7) 0.034(6) 0.000(4) -0.005(6)
C7A 0.044(9) 0.123(19) 0.047(9) 0.014(9) -0.004(8) -0.012(9)
C7AA 0.068(7) 0.108(9) 0.049(6) 0.030(6) -0.015(5) -0.043(6)
C1B 0.042(7) 0.061(8) 0.049(7) 0.007(6) -0.002(5) -0.012(5)
C2B 0.052(8) 0.069(9) 0.076(10) 0.018(7) -0.006(7) -0.010(6)
C3B 0.039(10) 0.085(19) 0.055(18) 0.015(11) 0.009(11) -0.001(10)
C3AB 0.040(6) 0.072(8) 0.074(8) 0.000(7) 0.008(6) -0.016(6)
C4B 0.027(10) 0.046(8) 0.049(7) 0.012(7) -0.007(6) 0.006(6)
C5B 0.055(7) 0.082(10) 0.068(8) 0.003(6) 0.006(6) -0.019(7)
C6B 0.064(8) 0.098(11) 0.043(6) 0.004(6) 0.000(5) -0.020(7)
C7B 0.056(13) 0.12(3) 0.044(11) -0.012(11) -0.003(8) -0.025(13)
C7AB 0.051(8) 0.061(8) 0.046(8) 0.004(6) 0.008(7) -0.017(6)

loop_
_atom_type_symbol
_atom_type_description
_atom_type_scat_dispersion_real
_atom_type_scat_dispersion_imag
_atom_type_scat_source
C C 0.0181 0.0091 'International Tables Vol C Tables 4.2.6.8 and 6.1.1.4'
H H 0.0000 0.0000 'International Tables Vol C Tables 4.2.6.8 and 6.1.1.4'
N N 0.0311 0.0180 'International Tables Vol C Tables 4.2.6.8 and 6.1.1.4'
Cl Cl 0.3639 0.7018 'International Tables Vol C Tables 4.2.6.8 and 6.1.1.4'
Pd Pd 0.1215 3.9337 'International Tables Vol C Tables 4.2.6.8 and 6.1.1.4'

loop_
_geom_angle_atom_site_label_1
_geom_angle_atom_site_label_2
_geom_angle_atom_site_label_3
_geom_angle
_geom_angle_publ_flag
N1 PD N2 177.10(16) y
N1 PD C1A 91.9(3) y
N2 PD C1A 89.2(3) y
N1 PD C1B 91.0(3) y
N2 PD C1B 89.0(3) y
C1A PD C1B 22.2(4) y
N1 PD CLB 86.67(14) y
N2 PD CLB 93.27(16) y
C1A PD CLB 159.8(5) y
C1B PD CLB 176.9(4) y
N1 PD CLA 91.23(14) y
N2 PD CLA 87.89(15) y
C1A PD CLA 175.2(3) y
C1B PD CLA 161.4(3) y
CLB PD CLA 17.1(2) y
C11 N1 C15 118.4(4) y
C11 N1 PD 122.9(3) y
C15 N1 PD 118.5(3) y
C21 N2 C25 118.1(4) y
C21 N2 PD 122.7(3) y
C25 N2 PD 119.1(3) y
N1 C11 C12 122.2(5) y
N1 C11 H11 118.9 ?
C12 C11 H11 118.9 ?
C11 C12 C13 118.9(5) y
C11 C12 H12 120.6 ?
C13 C12 H12 120.6 ?
C14 C13 C12 119.5(4) y
C14 C13 H13 120.3 ?
C12 C13 H13 120.3 ?
C13 C14 C15 118.3(4) y
C13 C14 H14 120.8 ?
C15 C14 H14 120.8 ?
N1 C15 C14 122.7(4) y
N1 C15 H15 118.7 ?
C14 C15 H15 118.7 ?
N2 C21 C22 122.0(5) y
N2 C21 H21 119 ?
C22 C21 H21 119 ?
C21 C22 C23 119.9(5) y
C21 C22 H22 120 ?
C23 C22 H22 120 ?
C22 C23 C24 119.1(5) y
C22 C23 H23 120.5 ?
C24 C23 H23 120.5 ?
C25 C24 C23 118.1(5) y
C25 C24 H24 121 ?
C23 C24 H24 121 ?
N2 C25 C24 122.8(5) y
N2 C25 H25 118.6 ?
C24 C25 H25 118.6 ?
C2A C1A C7AA 101.9(8) y
C2A C1A PD 114.7(7) y
C7AA C1A PD 105.8(6) y
C2A C1A H1A 111.3 ?
C7AA C1A H1A 111.3 ?
PD C1A H1A 111.3 ?
C3A C2A C1A 112.40(11) y
C3A C2A H2A 123.8 ?
C1A C2A H2A 123.8 ?
C2A C3A C3AA 108.80(16) y
C2A C3A H3A 125.6 ?
C3AA C3A H3A 125.6 ?
C4A C3AA C7AA 126.1(1) y
C4A C3AA C3A 127.20(13) y
C7AA C3AA C3A 106.60(12) y
C3AA C4A C5A 114.10(11) y
C3AA C4A H4A 122.9 ?
C5A C4A H4A 122.9 ?
C6A C5A C4A 122.10(11) y
C6A C5A H5A 118.9 ?
C4A C5A H5A 118.9 ?
C5A C6A C7A 120.50(14) y
C5A C6A H6A 119.8 ?
C7A C6A H6A 119.8 ?
C7AA C7A C6A 119.40(18) y
C7AA C7A H7A 120.3 ?
C6A C7A H7A 120.3 ?
C7A C7AA C3AA 117.70(13) y
C7A C7AA C1A 132.40(13) y
C3AA C7AA C1A 109.7(8) y
C2B C1B C7AB 101.8(1) y
C2B C1B PD 109.1(9) y
C7AB C1B PD 112.2(8) y
C2B C1B H1B 111.1 ?
C7AB C1B H1B 111.1 ?
PD C1B H1B 111.1 ?
C3B C2B C1B 112.10(15) y
C3B C2B H2B 124 ?
C1B C2B H2B 124 ?
C2B C3B C3AB 107.60(19) y
C2B C3B H3B 126.2 ?
C3AB C3B H3B 126.2 ?
C4B C3AB C7AB 123.60(12) y
C4B C3AB C3B 126.80(14) y
C7AB C3AB C3B 109.20(14) y
C3AB C4B C5B 114.50(12) y
C3AB C4B H4B 122.7 ?
C5B C4B H4B 122.7 ?
C6B C5B C4B 123.50(12) y
C6B C5B H5B 118.3 ?
C4B C5B H5B 118.3 ?
C5B C6B C7B 119.80(16) y
C5B C6B H6B 120.1 ?
C7B C6B H6B 120.1 ?
C7AB C7B C6B 118(2) y
C7AB C7B H7B 121 ?
C6B C7B H7B 121 ?
C3AB C7AB C7B 120.60(16) y
C3AB C7AB C1B 108.60(11) y
C7B C7AB C1B 130.70(14) y

loop_
_geom_bond_atom_site_label_1
_geom_bond_atom_site_label_2
_geom_bond_distance
_geom_bond_publ_flag
Pd N1 2.031(4) y
Pd N2 2.036(4) y
Pd C1a 2.054(10) y
Pd C1b 2.146(12) y
Pd Clb 2.278(4) y
Pd Cla 2.479(4) y
N1 C11 1.330(6) y
N1 C15 1.333(6) y
N2 C21 1.338(6) y
N2 C25 1.349(6) y
C11 C12 1.369(7) y
C11 H11 0.95 ?
C12 C13 1.373(7) y
C12 H12 0.95 ?
C13 C14 1.366(6) y
C13 H13 0.95 ?
C14 C15 1.374(6) y
C14 H14 0.95 ?
C15 H15 0.95 ?
C21 C22 1.366(7) y
C21 H21 0.95 ?
C22 C23 1.367(7) y
C22 H22 0.95 ?
C23 C24 1.386(7) y
C23 H23 0.95 ?
C24 C25 1.374(7) y
C24 H24 0.95 ?
C25 H25 0.95 ?
C1a C2a 1.466(12) y
C1a C7aa 1.492(14) y
C1a H1a 1 ?
C2a C3a 1.35(2) y
C2a H2a 0.95 ?
C3a C3aa 1.45(2) y
C3a H3a 0.95 ?
C3aa C4a 1.341(13) y
C3aa C7aa 1.422(10) y
C4a C5a 1.465(12) y
C4a H4a 0.95 ?
C5a C6a 1.372(13) y
C5a H5a 0.95 ?
C6a C7a 1.40(2) y
C6a H6a 0.95 ?
C7a C7aa 1.39(2) y
C7a H7a 0.95 ?
C1b C2b 1.481(14) y
C1b C7ab 1.493(14) y
C1b H1b 1 ?
C2b C3b 1.36(3) y
C2b H2b 0.95 ?
C3b C3ab 1.44(3) y
C3b H3b 0.95 ?
C3ab C4b 1.360(14) y
C3ab C7ab 1.398(14) y
C4b C5b 1.461(15) y
C4b H4b 0.95 ?
C5b C6b 1.362(16) y
C5b H5b 0.95 ?
C6b C7b 1.41(2) y
C6b H6b 0.95 ?
C7b C7ab 1.41(2) y
C7b H7b 0.95 ?

loop_
_geom_torsion_atom_site_label_1
_geom_torsion_atom_site_label_2
_geom_torsion_atom_site_label_3
_geom_torsion_atom_site_label_4
_geom_torsion
_geom_torsion_publ_flag
N2 PD N1 C11 -172(3) y
C1A PD N1 C11 76.5(5) y
C1B PD N1 C11 98.6(5) y
CLB PD N1 C11 -83.3(5) y
CLA PD N1 C11 -99.8(4) y
N2 PD N1 C15 3(3) y
C1A PD N1 C15 -108.5(4) y
C1B PD N1 C15 -86.3(4) y
CLB PD N1 C15 91.7(5) y
CLA PD N1 C15 75.2(4) y
N1 PD N2 C21 160(3) y
C1A PD N2 C21 -88.5(5) y
C1B PD N2 C21 -110.7(5) y
CLB PD N2 C21 71.4(5) y
CLA PD N2 C21 87.7(4) y
N1 PD N2 C25 -16(3) y
C1A PD N2 C25 95.1(5) y
C1B PD N2 C25 72.9(5) y
CLB PD N2 C25 -105.0(5) y
CLA PD N2 C25 -88.8(4) y
C15 N1 C11 C12 1.2(7) y
PD N1 C11 C12 176.2(3) y
N1 C11 C12 C13 -1.0(7) y
C11 C12 C13 C14 -0.2(7) y
C12 C13 C14 C15 1.1(7) y
C11 N1 C15 C14 -0.2(7) y
PD N1 C15 C14 -175.5(3) y
C13 C14 C15 N1 -0.9(7) y
C25 N2 C21 C22 0.0(7) y
PD N2 C21 C22 -176.6(3) y
N2 C21 C22 C23 0.7(7) y
C21 C22 C23 C24 -0.8(7) y
C22 C23 C24 C25 0.2(8) y
C21 N2 C25 C24 -0.5(8) y
PD N2 C25 C24 176.1(4) y
C23 C24 C25 N2 0.4(8) y
N1 PD C1A C2A -64.6(8) y
N2 PD C1A C2A 118.1(8) y
C1B PD C1A C2A -152.60(17) y
CLB PD C1A C2A 20.90(15) y
CLA PD C1A C2A 65(4) y
N1 PD C1A C7AA 46.8(6) y
N2 PD C1A C7AA -130.5(6) y
C1B PD C1A C7AA -41.2(1) y
CLB PD C1A C7AA 132.3(8) y
CLA PD C1A C7AA 177(4) y
C7AA C1A C2A C3A -7.10(15) y
PD C1A C2A C3A 106.70(13) y
C1A C2A C3A C3AA 6.20(18) y
C2A C3A C3AA C4A 179.60(15) y
C2A C3A C3AA C7AA -2.50(17) y
C7AA C3AA C4A C5A 0(2) y
C3A C3AA C4A C5A 177.40(14) y
C3AA C4A C5A C6A 2(2) y
C4A C5A C6A C7A -4(3) y
C5A C6A C7A C7AA 4(4) y
C6A C7A C7AA C3AA -3(4) y
C6A C7A C7AA C1A -176.50(17) y
C4A C3AA C7AA C7A 1(2) y
C3A C3AA C7AA C7A -177(2) y
C4A C3AA C7AA C1A 175.90(13) y
C3A C3AA C7AA C1A -2.00(13) y
C2A C1A C7AA C7A 179(2) y
PD C1A C7AA C7A 59(2) y
C2A C1A C7AA C3AA 5.3(1) y
PD C1A C7AA C3AA -114.9(7) y
N1 PD C1B C2B 83.1(9) y
N2 PD C1B C2B -94.0(9) y
C1A PD C1B C2B 175.70(18) y
CLB PD C1B C2B 43(8) y
CLA PD C1B C2B -13.70(17) y
N1 PD C1B C7AB -28.9(8) y
N2 PD C1B C7AB 154.0(8) y
C1A PD C1B C7AB 63.70(12) y
CLB PD C1B C7AB -69(8) y
CLA PD C1B C7AB -125.7(9) y
C7AB C1B C2B C3B 6(3) y
PD C1B C2B C3B -112(3) y
C1B C2B C3B C3AB -2(4) y
C2B C3B C3AB C4B -177(2) y
C2B C3B C3AB C7AB -4(4) y
C7AB C3AB C4B C5B 4(3) y
C3B C3AB C4B C5B 176(3) y
C3AB C4B C5B C6B -4(3) y
C4B C5B C6B C7B 1(3) y
C5B C6B C7B C7AB 1(3) y
C4B C3AB C7AB C7B -2(3) y
C3B C3AB C7AB C7B -175(3) y
C4B C3AB C7AB C1B -179.10(16) y
C3B C3AB C7AB C1B 8(2) y
C6B C7B C7AB C3AB -1(3) y
C6B C7B C7AB C1B 175.50(15) y
C2B C1B C7AB C3AB -8.40(13) y
PD C1B C7AB C3AB 108.1(9) y
C2B C1B C7AB C7B 174(2) y
PD C1B C7AB C7B -69(2) y
